data_4506390
loop_
_publ_author_name
'Ke, Chun-Hung'
'Lin, Guan-Ru'
'Kuo, Bing-Chiuan'
'Lee, Hon Man'

_publ_section_title
;
 Coordination Polymers with Bulky Bis(imidazole) and Aromatic Carboxylate
 Ligands: Diversity in Metal-Containing Nodes and Three-Dimensional Net
 Topologies
;
_journal_issue 7
_journal_name_full 'Crystal Growth &amp; Design'
_journal_page_first 3758
_journal_paper_doi 10.1021/cg300559p
_journal_volume 12
_journal_year 2012
_chemical_formula_moiety 'C76 H52 Cd3 N12 O16 S2'
_chemical_formula_sum 'C76 H52 Cd3 N12 O16 S2'
_chemical_formula_weight 1790.62
_space_group_IT_number 2
_symmetry_cell_setting triclinic
_symmetry_Int_Tables_number 2
_symmetry_space_group_name_Hall '-P 1'
_symmetry_space_group_name_H-M 'P -1'
_atom_sites_solution_hydrogens geom
_atom_sites_solution_primary direct
_atom_sites_solution_secondary difmap
_audit_creation_method SHELXL-97
_cell_angle_alpha 80.996(8)
_cell_angle_beta 72.805(7)
_cell_angle_gamma 83.954(7)
_cell_formula_units_Z 1
_cell_length_a 9.6879(10)
_cell_length_b 13.4937(15)
_cell_length_c 14.8574(16)
_cell_measurement_reflns_used 2171
_cell_measurement_temperature 150(2)
_cell_measurement_theta_max 19.6
_cell_measurement_theta_min 2.5
_cell_volume 1829.0(3)
_computing_structure_refinement 'SHELXL-97 (Sheldrick, 2008)'
_computing_structure_solution 'SHELXS-97 (Sheldrick, 2008)'
_diffrn_ambient_temperature 150(2)
_diffrn_measured_fraction_theta_full 0.988
_diffrn_measured_fraction_theta_max 0.988
_diffrn_radiation_monochromator graphite
_diffrn_radiation_probe x-ray
_diffrn_radiation_type MoK\a
_diffrn_radiation_wavelength 0.71073
_diffrn_reflns_av_R_equivalents 0.0758
_diffrn_reflns_av_sigmaI/netI 0.0985
_diffrn_reflns_limit_h_max 12
_diffrn_reflns_limit_h_min -13
_diffrn_reflns_limit_k_max 18
_diffrn_reflns_limit_k_min -18
_diffrn_reflns_limit_l_max 20
_diffrn_reflns_limit_l_min -20
_diffrn_reflns_number 27690
_diffrn_reflns_theta_full 29.00
_diffrn_reflns_theta_max 29.00
_diffrn_reflns_theta_min 1.53
_diffrn_source 'fine-focus sealed tube'
_exptl_absorpt_coefficient_mu 0.999
_exptl_absorpt_correction_T_max 0.8329
_exptl_absorpt_correction_T_min 0.8177
_exptl_crystal_density_diffrn 1.626
_exptl_crystal_density_method 'not measured'
_exptl_crystal_F_000 896
_exptl_crystal_size_max 0.21
_exptl_crystal_size_mid 0.20
_exptl_crystal_size_min 0.19
_refine_diff_density_max 1.102
_refine_diff_density_min -0.859
_refine_diff_density_rms 0.127
_refine_ls_extinction_method none
_refine_ls_goodness_of_fit_ref 0.983
_refine_ls_hydrogen_treatment mixed
_refine_ls_matrix_type full
_refine_ls_number_parameters 493
_refine_ls_number_reflns 9635
_refine_ls_number_restraints 0
_refine_ls_restrained_S_all 0.983
_refine_ls_R_factor_all 0.0974
_refine_ls_R_factor_gt 0.0503
_refine_ls_shift/su_max 0.000
_refine_ls_shift/su_mean 0.000
_refine_ls_structure_factor_coef Fsqd
_refine_ls_weighting_details 'calc w=1/[\s^2^(Fo^2^)+(0.0417P)^2^+0.0000P] where P=(Fo^2^+2Fc^2^)/3'
_refine_ls_weighting_scheme calc
_refine_ls_wR_factor_gt 0.0971
_refine_ls_wR_factor_ref 0.1170
_reflns_number_gt 5978
_reflns_number_total 9635
_reflns_threshold_expression >2sigma(I)
_cod_data_source_file cg300559p_si_004.cif
_cod_data_source_block chk526b
_cod_database_code 4506390

loop_
_symmetry_equiv_pos_as_xyz
'x, y, z'
'-x, -y, -z'

loop_
_atom_site_label
_atom_site_type_symbol
_atom_site_fract_x
_atom_site_fract_y
_atom_site_fract_z
_atom_site_U_iso_or_equiv
_atom_site_adp_type
_atom_site_occupancy
_atom_site_symmetry_multiplicity
_atom_site_calc_flag
_atom_site_refinement_flags
C1 C 0.4267(6) 0.1567(4) 0.2649(4) 0.0456(13) Uani 1 1 d .
H1 H 0.4964 0.1661 0.2045 0.055 Uiso 1 1 calc R
C2 C 0.2411(5) 0.1775(4) 0.3819(3) 0.0405(12) Uani 1 1 d .
H2 H 0.1532 0.2053 0.4202 0.049 Uiso 1 1 calc R
C3 C 0.3156(5) 0.0918(4) 0.4082(4) 0.0446(13) Uani 1 1 d .
H3 H 0.2901 0.0493 0.4672 0.054 Uiso 1 1 calc R
C4 C 0.5424(5) -0.0039(3) 0.3257(3) 0.0376(12) Uani 1 1 d .
C5 C 0.5046(5) -0.0956(4) 0.3099(3) 0.0386(12) Uani 1 1 d .
C6 C 0.3687(6) -0.1082(4) 0.2953(4) 0.0551(15) Uani 1 1 d .
H6 H 0.3001 -0.0525 0.2952 0.066 Uiso 1 1 calc R
C7 C 0.3368(7) -0.1990(5) 0.2817(5) 0.0656(17) Uani 1 1 d .
H7 H 0.2457 -0.2063 0.2724 0.079 Uiso 1 1 calc R
C8 C 0.4364(7) -0.2826(4) 0.2810(4) 0.0578(16) Uani 1 1 d .
H8 H 0.4125 -0.3457 0.2710 0.069 Uiso 1 1 calc R
C9 C 0.5655(6) -0.2736(4) 0.2945(3) 0.0453(13) Uani 1 1 d .
H9 H 0.6313 -0.3310 0.2945 0.054 Uiso 1 1 calc R
C10 C 0.6061(5) -0.1809(3) 0.3088(3) 0.0358(11) Uani 1 1 d .
C11 C 0.1323(5) 0.1992(4) 0.1039(3) 0.0421(13) Uani 1 1 d .
H11 H 0.0666 0.1787 0.1639 0.051 Uiso 1 1 calc R
C12 C 0.2968(5) 0.2768(4) -0.0062(3) 0.0417(12) Uani 1 1 d .
H12 H 0.3701 0.3219 -0.0383 0.050 Uiso 1 1 calc R
C13 C 0.2514(6) 0.2088(4) -0.0467(3) 0.0454(13) Uani 1 1 d .
H13 H 0.2851 0.1976 -0.1113 0.055 Uiso 1 1 calc R
C14 C 0.0696(5) 0.0782(3) 0.0140(3) 0.0378(12) Uani 1 1 d .
C15 C -0.0700(5) 0.0979(4) 0.0057(3) 0.0371(11) Uani 1 1 d .
C16 C -0.1423(5) 0.0180(4) -0.0091(3) 0.0360(11) Uani 1 1 d .
C17 C -0.2833(6) 0.0379(4) -0.0197(4) 0.0527(14) Uani 1 1 d .
H17 H -0.3323 -0.0146 -0.0302 0.063 Uiso 1 1 calc R
C18 C -0.3489(6) 0.1315(5) -0.0150(5) 0.0654(17) Uani 1 1 d .
H18 H -0.4439 0.1434 -0.0220 0.078 Uiso 1 1 calc R
C19 C -0.2793(7) 0.2114(4) 0.0000(4) 0.0609(16) Uani 1 1 d .
H19 H -0.3274 0.2764 0.0031 0.073 Uiso 1 1 calc R
C20 C -0.1442(6) 0.1956(4) 0.0099(4) 0.0498(14) Uani 1 1 d .
H20 H -0.0978 0.2499 0.0198 0.060 Uiso 1 1 calc R
C21 C -0.0704(5) 0.3634(3) 0.3499(3) 0.0292(10) Uani 1 1 d .
C22 C -0.2283(4) 0.3848(3) 0.3532(3) 0.0287(10) Uani 1 1 d .
C23 C -0.2650(5) 0.4072(3) 0.2675(3) 0.0313(10) Uani 1 1 d .
H23 H -0.1903 0.4079 0.2092 0.038 Uiso 1 1 calc R
C24 C -0.4060(4) 0.4282(3) 0.2655(3) 0.0251(9) Uani 1 1 d .
C25 C -0.5178(4) 0.4295(3) 0.3521(3) 0.0257(9) Uani 1 1 d .
C26 C -0.6783(4) 0.4585(3) 0.3623(3) 0.0244(9) Uani 1 1 d .
C27 C -0.4798(5) 0.4049(3) 0.4361(3) 0.0321(10) Uani 1 1 d .
H27 H -0.5537 0.4032 0.4948 0.038 Uiso 1 1 calc R
C28 C -0.3379(5) 0.3827(4) 0.4372(3) 0.0339(11) Uani 1 1 d .
H28 H -0.3158 0.3659 0.4961 0.041 Uiso 1 1 calc R
C29 C 0.1447(5) 0.3110(3) 0.6005(3) 0.0379(12) Uani 1 1 d .
H29 H 0.2047 0.3032 0.5383 0.045 Uiso 1 1 calc R
C30 C -0.0194(6) 0.3655(4) 0.7158(3) 0.0502(14) Uani 1 1 d .
H30 H -0.0992 0.4041 0.7508 0.060 Uiso 1 1 calc R
C31 C 0.0528(6) 0.2864(4) 0.7536(4) 0.0619(18) Uani 1 1 d .
H31 H 0.0346 0.2602 0.8189 0.074 Uiso 1 1 calc R
C32 C 0.2592(5) 0.1661(4) 0.6805(3) 0.0374(12) Uani 1 1 d .
C33 C 0.2210(5) 0.0747(4) 0.6668(3) 0.0412(12) Uani 1 1 d .
C34 C 0.0831(6) 0.0618(4) 0.6548(4) 0.0599(16) Uani 1 1 d .
H34 H 0.0114 0.1159 0.6596 0.072 Uiso 1 1 calc R
C35 C 0.0554(7) -0.0282(5) 0.6364(5) 0.078(2) Uani 1 1 d .
H35 H -0.0360 -0.0358 0.6277 0.093 Uiso 1 1 calc R
C36 C 0.1571(7) -0.1101(5) 0.6298(6) 0.085(2) Uani 1 1 d .
H36 H 0.1344 -0.1721 0.6165 0.102 Uiso 1 1 calc R
C37 C 0.2880(6) -0.1013(4) 0.6422(4) 0.0593(16) Uani 1 1 d .
H37 H 0.3566 -0.1575 0.6371 0.071 Uiso 1 1 calc R
C38 C 0.3247(6) -0.0101(4) 0.6626(4) 0.0426(12) Uani 1 1 d .
Cd1 Cd 0.0000 0.5000 0.5000 0.02687(12) Uani 1 2 d S
Cd2 Cd 0.24265(3) 0.35906(2) 0.20124(2) 0.02663(9) Uani 1 1 d .
N1 N 0.2220(4) 0.2713(3) 0.0876(3) 0.0394(10) Uani 1 1 d .
N2 N 0.1462(4) 0.1588(3) 0.0246(3) 0.0366(10) Uani 1 1 d .
N3 N 0.3128(4) 0.2171(3) 0.2917(3) 0.0404(10) Uani 1 1 d .
N4 N 0.4345(4) 0.0795(3) 0.3327(3) 0.0389(10) Uani 1 1 d .
N5 N 0.0399(4) 0.3814(3) 0.6196(2) 0.0334(9) Uani 1 1 d .
N6 N 0.1568(4) 0.2517(3) 0.6791(3) 0.0395(10) Uani 1 1 d .
O1 O 0.4927(3) 0.3695(2) 0.1384(2) 0.0313(7) Uani 1 1 d .
O2 O 0.2296(3) 0.5148(2) 0.1093(2) 0.0397(8) Uani 1 1 d .
O3 O 0.2748(3) 0.4661(2) 0.2918(2) 0.0317(7) Uani 1 1 d .
O4 O 0.0108(3) 0.3400(3) 0.2720(2) 0.0430(9) Uani 1 1 d .
O5 O -0.0330(3) 0.3656(2) 0.4231(2) 0.0359(8) Uani 1 1 d .
O6 O -0.2815(3) 0.4487(3) 0.0848(2) 0.0448(9) Uani 1 1 d .
O7 O -0.5042(3) 0.5500(2) 0.1365(2) 0.0383(8) Uani 1 1 d .
O8 O 0.2469(3) 0.4739(3) 0.4436(2) 0.0417(9) Uani 1 1 d .
S1 S -0.42821(12) 0.45251(9) 0.14729(7) 0.0301(3) Uani 1 1 d .
H39 H 0.2437 0.5116 0.0586 0.080 Uiso 1 1 d .
H40 H 0.3045 0.5315 0.1142 0.080 Uiso 1 1 d .

loop_
_atom_site_aniso_label
_atom_site_aniso_U_11
_atom_site_aniso_U_22
_atom_site_aniso_U_33
_atom_site_aniso_U_23
_atom_site_aniso_U_13
_atom_site_aniso_U_12
C1 0.042(3) 0.041(3) 0.047(3) 0.002(2) -0.009(2) 0.007(3)
C2 0.032(3) 0.041(3) 0.043(3) -0.010(2) -0.004(2) 0.010(2)
C3 0.039(3) 0.042(3) 0.044(3) 0.000(2) -0.007(2) 0.012(2)
C4 0.032(3) 0.029(3) 0.044(3) 0.002(2) -0.007(2) 0.013(2)
C5 0.037(3) 0.035(3) 0.042(3) -0.005(2) -0.013(2) 0.011(2)
C6 0.043(3) 0.049(3) 0.076(4) -0.011(3) -0.027(3) 0.017(3)
C7 0.052(4) 0.063(4) 0.093(5) -0.027(4) -0.032(3) 0.002(3)
C8 0.069(4) 0.038(3) 0.070(4) -0.012(3) -0.021(3) -0.004(3)
C9 0.052(4) 0.035(3) 0.047(3) -0.009(2) -0.011(3) 0.004(3)
C10 0.038(3) 0.032(3) 0.036(2) -0.006(2) -0.010(2) 0.008(2)
C11 0.044(3) 0.046(3) 0.039(3) -0.014(2) -0.007(2) -0.019(3)
C12 0.041(3) 0.041(3) 0.042(3) -0.005(2) -0.007(2) -0.015(2)
C13 0.055(3) 0.049(3) 0.033(3) -0.009(2) -0.004(2) -0.021(3)
C14 0.044(3) 0.031(3) 0.043(3) -0.013(2) -0.012(2) -0.012(2)
C15 0.037(3) 0.035(3) 0.044(3) -0.016(2) -0.013(2) -0.004(2)
C16 0.032(3) 0.038(3) 0.041(3) -0.012(2) -0.009(2) -0.007(2)
C17 0.040(3) 0.051(4) 0.076(4) -0.022(3) -0.020(3) -0.008(3)
C18 0.040(4) 0.068(4) 0.094(5) -0.018(4) -0.026(3) 0.003(3)
C19 0.053(4) 0.042(3) 0.086(5) -0.019(3) -0.017(3) 0.008(3)
C20 0.050(4) 0.036(3) 0.062(4) -0.018(3) -0.010(3) 0.002(3)
C21 0.025(2) 0.031(2) 0.035(2) -0.0075(19) -0.0121(19) -0.003(2)
C22 0.020(2) 0.035(3) 0.034(2) -0.0107(19) -0.0101(18) 0.001(2)
C23 0.021(2) 0.047(3) 0.025(2) -0.0098(19) -0.0030(17) -0.001(2)
C24 0.022(2) 0.028(2) 0.025(2) -0.0049(17) -0.0057(17) -0.0006(19)
C25 0.021(2) 0.031(2) 0.027(2) -0.0059(17) -0.0086(17) -0.0002(19)
C26 0.025(2) 0.021(2) 0.027(2) -0.0035(17) -0.0065(18) -0.0023(18)
C27 0.024(2) 0.047(3) 0.024(2) -0.0079(19) -0.0062(18) 0.005(2)
C28 0.024(2) 0.049(3) 0.029(2) -0.006(2) -0.0099(19) 0.004(2)
C29 0.040(3) 0.037(3) 0.032(2) -0.004(2) -0.009(2) 0.014(2)
C30 0.050(3) 0.052(3) 0.036(3) -0.004(2) -0.003(2) 0.024(3)
C31 0.071(4) 0.064(4) 0.031(3) 0.001(3) -0.002(3) 0.036(3)
C32 0.035(3) 0.031(3) 0.038(3) 0.001(2) -0.007(2) 0.014(2)
C33 0.034(3) 0.032(3) 0.051(3) 0.005(2) -0.010(2) 0.004(2)
C34 0.038(3) 0.048(4) 0.088(5) 0.001(3) -0.015(3) 0.002(3)
C35 0.040(4) 0.055(4) 0.141(7) -0.001(4) -0.034(4) -0.012(3)
C36 0.065(5) 0.036(4) 0.165(8) 0.000(4) -0.054(5) -0.012(3)
C37 0.048(4) 0.035(3) 0.095(5) -0.002(3) -0.026(3) 0.003(3)
C38 0.038(3) 0.031(3) 0.055(3) 0.003(2) -0.012(2) 0.002(2)
Cd1 0.0214(2) 0.0316(3) 0.0275(2) -0.00371(18) -0.00960(18) 0.0060(2)
Cd2 0.02245(18) 0.02630(17) 0.03338(18) -0.00747(13) -0.01043(13) 0.00110(13)
N1 0.043(3) 0.037(2) 0.040(2) -0.0155(18) -0.0067(19) -0.013(2)
N2 0.040(2) 0.034(2) 0.038(2) -0.0119(17) -0.0064(18) -0.0162(19)
N3 0.034(2) 0.030(2) 0.050(2) -0.0001(18) -0.0094(19) 0.0104(19)
N4 0.037(2) 0.031(2) 0.045(2) 0.0005(18) -0.0124(19) 0.0078(19)
N5 0.033(2) 0.036(2) 0.0287(19) -0.0027(16) -0.0092(16) 0.0100(18)
N6 0.036(2) 0.036(2) 0.041(2) -0.0010(18) -0.0096(18) 0.0175(19)
O1 0.0254(17) 0.0372(18) 0.0349(16) -0.0138(13) -0.0092(13) -0.0030(14)
O2 0.049(2) 0.042(2) 0.0293(16) -0.0035(14) -0.0136(15) 0.0013(17)
O3 0.0292(17) 0.0382(18) 0.0325(16) -0.0122(13) -0.0155(13) 0.0071(14)
O4 0.0208(17) 0.068(2) 0.0410(19) -0.0218(17) -0.0022(14) -0.0022(17)
O5 0.0311(18) 0.0414(19) 0.0396(18) -0.0082(15) -0.0170(15) 0.0021(15)
O6 0.0279(18) 0.081(3) 0.0232(16) -0.0054(16) -0.0006(13) -0.0126(18)
O7 0.042(2) 0.0355(18) 0.0413(18) 0.0022(14) -0.0185(15) -0.0097(16)
O8 0.0201(17) 0.074(3) 0.0304(17) -0.0137(16) -0.0058(13) 0.0040(17)
S1 0.0252(6) 0.0416(7) 0.0246(5) -0.0038(5) -0.0074(4) -0.0071(5)

loop_
_atom_type_symbol
_atom_type_description
_atom_type_scat_dispersion_real
_atom_type_scat_dispersion_imag
_atom_type_scat_source
C C 0.0033 0.0016 'International Tables Vol C Tables 4.2.6.8 and 6.1.1.4'
H H 0.0000 0.0000 'International Tables Vol C Tables 4.2.6.8 and 6.1.1.4'
N N 0.0061 0.0033 'International Tables Vol C Tables 4.2.6.8 and 6.1.1.4'
O O 0.0106 0.0060 'International Tables Vol C Tables 4.2.6.8 and 6.1.1.4'
S S 0.1246 0.1234 'International Tables Vol C Tables 4.2.6.8 and 6.1.1.4'
Cd Cd -0.8075 1.2024 'International Tables Vol C Tables 4.2.6.8 and 6.1.1.4'

loop_
_geom_angle_atom_site_label_1
_geom_angle_atom_site_label_2
_geom_angle_atom_site_label_3
_geom_angle
_geom_angle_site_symmetry_1
_geom_angle_site_symmetry_3
N3 C1 N4 112.2(4) . .
N3 C1 H1 123.9 . .
N4 C1 H1 123.9 . .
C3 C2 N3 109.3(4) . .
C3 C2 H2 125.4 . .
N3 C2 H2 125.4 . .
C2 C3 N4 106.1(4) . .
C2 C3 H3 126.9 . .
N4 C3 H3 126.9 . .
C38 C4 C5 123.5(4) 2_656 .
C38 C4 N4 118.8(4) 2_656 .
C5 C4 N4 117.7(4) . .
C4 C5 C6 122.9(5) . .
C4 C5 C10 118.8(5) . .
C6 C5 C10 118.3(5) . .
C7 C6 C5 120.5(5) . .
C7 C6 H6 119.7 . .
C5 C6 H6 119.7 . .
C6 C7 C8 121.0(6) . .
C6 C7 H7 119.5 . .
C8 C7 H7 119.5 . .
C9 C8 C7 120.1(5) . .
C9 C8 H8 119.9 . .
C7 C8 H8 119.9 . .
C8 C9 C10 121.8(5) . .
C8 C9 H9 119.1 . .
C10 C9 H9 119.1 . .
C32 C10 C9 124.2(5) 2_656 .
C32 C10 C5 117.5(4) 2_656 .
C9 C10 C5 118.2(5) . .
N1 C11 N2 111.1(4) . .
N1 C11 H11 124.5 . .
N2 C11 H11 124.5 . .
C13 C12 N1 109.9(4) . .
C13 C12 H12 125.1 . .
N1 C12 H12 125.1 . .
C12 C13 N2 106.2(4) . .
C12 C13 H13 126.9 . .
N2 C13 H13 126.9 . .
C15 C14 C16 122.7(4) . 2
C15 C14 N2 119.3(4) . .
C16 C14 N2 118.0(4) 2 .
C14 C15 C16 118.6(4) . .
C14 C15 C20 123.0(4) . .
C16 C15 C20 118.3(5) . .
C14 C16 C17 122.3(4) 2 .
C14 C16 C15 118.7(4) 2 .
C17 C16 C15 119.0(5) . .
C18 C17 C16 120.5(5) . .
C18 C17 H17 119.8 . .
C16 C17 H17 119.8 . .
C17 C18 C19 121.4(5) . .
C17 C18 H18 119.3 . .
C19 C18 H18 119.3 . .
C20 C19 C18 120.0(5) . .
C20 C19 H19 120.0 . .
C18 C19 H19 120.0 . .
C19 C20 C15 120.9(5) . .
C19 C20 H20 119.6 . .
C15 C20 H20 119.6 . .
O5 C21 O4 125.9(4) . .
O5 C21 C22 119.2(4) . .
O4 C21 C22 114.8(4) . .
C28 C22 C23 118.4(4) . .
C28 C22 C21 122.7(4) . .
C23 C22 C21 118.9(4) . .
C24 C23 C22 121.9(4) . .
C24 C23 H23 119.1 . .
C22 C23 H23 119.1 . .
C23 C24 C25 119.4(4) . .
C23 C24 S1 114.2(3) . .
C25 C24 S1 126.3(3) . .
C27 C25 C24 117.8(4) . .
C27 C25 C26 116.1(4) . .
C24 C25 C26 126.1(4) . .
O3 C26 O8 124.7(4) 1_455 1_455
O3 C26 C25 119.9(4) 1_455 .
O8 C26 C25 115.4(4) 1_455 .
C28 C27 C25 122.1(4) . .
C28 C27 H27 119.0 . .
C25 C27 H27 119.0 . .
C22 C28 C27 120.2(4) . .
C22 C28 H28 119.9 . .
C27 C28 H28 119.9 . .
N5 C29 N6 111.8(4) . .
N5 C29 H29 124.1 . .
N6 C29 H29 124.1 . .
C31 C30 N5 109.6(4) . .
C31 C30 H30 125.2 . .
N5 C30 H30 125.2 . .
C30 C31 N6 106.3(4) . .
C30 C31 H31 126.9 . .
N6 C31 H31 126.9 . .
C33 C32 C10 123.6(4) . 2_656
C33 C32 N6 118.0(5) . .
C10 C32 N6 118.3(4) 2_656 .
C32 C33 C34 122.6(5) . .
C32 C33 C38 118.8(5) . .
C34 C33 C38 118.6(5) . .
C35 C34 C33 119.6(6) . .
C35 C34 H34 120.2 . .
C33 C34 H34 120.2 . .
C34 C35 C36 122.0(6) . .
C34 C35 H35 119.0 . .
C36 C35 H35 119.0 . .
C37 C36 C35 120.1(6) . .
C37 C36 H36 119.9 . .
C35 C36 H36 119.9 . .
C36 C37 C38 121.3(6) . .
C36 C37 H37 119.4 . .
C38 C37 H37 119.4 . .
C4 C38 C37 123.8(5) 2_656 .
C4 C38 C33 117.8(5) 2_656 .
C37 C38 C33 118.3(5) . .
N5 Cd1 N5 180.00(15) 2_566 .
N5 Cd1 O8 99.34(12) 2_566 .
N5 Cd1 O8 80.66(12) . .
N5 Cd1 O8 80.66(12) 2_566 2_566
N5 Cd1 O8 99.34(12) . 2_566
O8 Cd1 O8 180.0 . 2_566
N5 Cd1 O5 87.79(12) 2_566 2_566
N5 Cd1 O5 92.21(12) . 2_566
O8 Cd1 O5 89.57(11) . 2_566
O8 Cd1 O5 90.43(11) 2_566 2_566
N5 Cd1 O5 92.21(12) 2_566 .
N5 Cd1 O5 87.79(12) . .
O8 Cd1 O5 90.43(11) . .
O8 Cd1 O5 89.57(11) 2_566 .
O5 Cd1 O5 180.00(14) 2_566 .
O4 Cd2 O3 97.25(11) . .
O4 Cd2 N1 87.76(13) . .
O3 Cd2 N1 170.09(12) . .
O4 Cd2 N3 92.65(14) . .
O3 Cd2 N3 94.57(13) . .
N1 Cd2 N3 93.72(15) . .
O4 Cd2 O2 100.27(12) . .
O3 Cd2 O2 77.01(11) . .
N1 Cd2 O2 93.73(13) . .
N3 Cd2 O2 165.32(13) . .
O4 Cd2 O1 174.66(12) . .
O3 Cd2 O1 81.46(10) . .
N1 Cd2 O1 94.31(12) . .
N3 Cd2 O1 82.31(12) . .
O2 Cd2 O1 84.53(11) . .
C11 N1 C12 106.0(4) . .
C11 N1 Cd2 124.0(3) . .
C12 N1 Cd2 129.9(3) . .
C11 N2 C13 106.8(4) . .
C11 N2 C14 127.6(4) . .
C13 N2 C14 125.5(4) . .
C1 N3 C2 105.8(4) . .
C1 N3 Cd2 126.6(3) . .
C2 N3 Cd2 127.5(3) . .
C1 N4 C3 106.6(4) . .
C1 N4 C4 127.0(4) . .
C3 N4 C4 126.3(4) . .
C29 N5 C30 105.5(4) . .
C29 N5 Cd1 120.0(3) . .
C30 N5 Cd1 134.5(3) . .
C29 N6 C31 106.8(4) . .
C29 N6 C32 124.7(4) . .
C31 N6 C32 128.5(4) . .
S1 O1 Cd2 123.95(17) 1_655 .
Cd2 O2 H39 113.6 . .
Cd2 O2 H40 93.7 . .
H39 O2 H40 104.7 . .
C26 O3 Cd2 135.0(3) 1_655 .
C21 O4 Cd2 131.7(3) . .
C21 O5 Cd1 132.8(3) . .
C26 O8 Cd1 128.9(3) 1_655 .
O7 S1 O6 113.0(2) . .
O7 S1 O1 113.33(18) . 1_455
O6 S1 O1 110.77(19) . 1_455
O7 S1 C24 108.70(19) . .
O6 S1 C24 104.23(19) . .
O1 S1 C24 106.16(18) 1_455 .

loop_
_geom_bond_atom_site_label_1
_geom_bond_atom_site_label_2
_geom_bond_distance
_geom_bond_site_symmetry_2
C1 N3 1.302(6) .
C1 N4 1.343(6) .
C1 H1 0.9500 .
C2 C3 1.364(6) .
C2 N3 1.367(6) .
C2 H2 0.9500 .
C3 N4 1.367(6) .
C3 H3 0.9500 .
C4 C38 1.384(7) 2_656
C4 C5 1.400(7) .
C4 N4 1.447(6) .
C5 C6 1.427(7) .
C5 C10 1.431(6) .
C6 C7 1.353(8) .
C6 H6 0.9500 .
C7 C8 1.405(8) .
C7 H7 0.9500 .
C8 C9 1.345(7) .
C8 H8 0.9500 .
C9 C10 1.414(7) .
C9 H9 0.9500 .
C10 C32 1.398(7) 2_656
C11 N1 1.318(5) .
C11 N2 1.340(5) .
C11 H11 0.9500 .
C12 C13 1.346(6) .
C12 N1 1.362(6) .
C12 H12 0.9500 .
C13 N2 1.378(6) .
C13 H13 0.9500 .
C14 C15 1.389(7) .
C14 C16 1.412(6) 2
C14 N2 1.432(5) .
C15 C16 1.423(6) .
C15 C20 1.435(7) .
C16 C14 1.412(6) 2
C16 C17 1.414(7) .
C17 C18 1.355(7) .
C17 H17 0.9500 .
C18 C19 1.409(8) .
C18 H18 0.9500 .
C19 C20 1.351(7) .
C19 H19 0.9500 .
C20 H20 0.9500 .
C21 O5 1.250(5) .
C21 O4 1.257(5) .
C21 C22 1.514(6) .
C22 C28 1.379(5) .
C22 C23 1.400(6) .
C23 C24 1.374(6) .
C23 H23 0.9500 .
C24 C25 1.417(5) .
C24 S1 1.807(4) .
C25 C27 1.387(6) .
C25 C26 1.532(6) .
C26 O3 1.245(5) 1_455
C26 O8 1.248(5) 1_455
C27 C28 1.379(6) .
C27 H27 0.9500 .
C28 H28 0.9500 .
C29 N5 1.313(5) .
C29 N6 1.337(5) .
C29 H29 0.9500 .
C30 C31 1.353(7) .
C30 N5 1.364(5) .
C30 H30 0.9500 .
C31 N6 1.365(6) .
C31 H31 0.9500 .
C32 C33 1.385(7) .
C32 C10 1.398(7) 2_656
C32 N6 1.442(5) .
C33 C34 1.431(7) .
C33 C38 1.438(6) .
C34 C35 1.355(8) .
C34 H34 0.9500 .
C35 C36 1.396(8) .
C35 H35 0.9500 .
C36 C37 1.354(8) .
C36 H36 0.9500 .
C37 C38 1.417(7) .
C37 H37 0.9500 .
C38 C4 1.384(7) 2_656
Cd1 N5 2.293(3) 2_566
Cd1 N5 2.293(3) .
Cd1 O8 2.297(3) .
Cd1 O8 2.297(3) 2_566
Cd1 O5 2.384(3) 2_566
Cd1 O5 2.384(3) .
Cd2 O4 2.204(3) .
Cd2 O3 2.224(3) .
Cd2 N1 2.274(4) .
Cd2 N3 2.323(4) .
Cd2 O2 2.334(3) .
Cd2 O1 2.335(3) .
O1 S1 1.465(3) 1_655
O2 H39 0.7327 .
O2 H40 0.8082 .
O3 C26 1.245(5) 1_655
O6 S1 1.451(3) .
O7 S1 1.448(3) .
O8 C26 1.248(5) 1_655
S1 O1 1.465(3) 1_455
